data_4119283
loop_
_publ_author_name
'Marion C. Sch\"afer'
'Svilen Bobev'

_publ_section_title
;
 Tin Clathrates with the Type II Structure
;
_journal_name_full 'Journal of the American Chemical Society'
_journal_page_first 1696
_journal_page_last 1699
_journal_paper_doi 10.1021/ja3112934
_journal_volume 135
_journal_year 2013
_chemical_formula_sum 'Ba13.3 Ga36.4 Rb9.9 Sn99.6'
_chemical_formula_weight 17019.04
_chemical_name_systematic
; 
 ? 
;
_space_group_IT_number 227
_symmetry_cell_setting cubic
_symmetry_space_group_name_Hall '-F 4vw 2vw 3'
_symmetry_space_group_name_H-M 'F d -3 m :2'
_atom_sites_solution_primary direct
_atom_sites_solution_secondary difmap
_audit_creation_method SHELXL-97
_cell_angle_alpha 90.00
_cell_angle_beta 90.00
_cell_angle_gamma 90.00
_cell_formula_units_Z 1
_cell_length_a 17.0367(5)
_cell_length_b 17.0367(5)
_cell_length_c 17.0367(5)
_cell_measurement_reflns_used 945
_cell_measurement_temperature 200(2)
_cell_measurement_theta_max 28.16
_cell_measurement_theta_min 3.38
_cell_volume 4944.9(3)
_computing_cell_refinement 'Bruker SMART'
_computing_data_collection 'Bruker SMART'
_computing_data_reduction 'Bruker SAINT'
_computing_molecular_graphics 'Bruker SHELXTL'
_computing_publication_material 'Bruker SHELXTL'
_computing_structure_refinement 'SHELXL-97 (Sheldrick, 1997)'
_computing_structure_solution 'SHELXS-97 (Sheldrick, 1990)'
_diffrn_ambient_temperature 200(2)
_diffrn_measured_fraction_theta_full 1.000
_diffrn_measured_fraction_theta_max 1.000
_diffrn_measurement_device_type 'CCD area detector'
_diffrn_measurement_method 'phi and omega scans'
_diffrn_radiation_monochromator graphite
_diffrn_radiation_source 'fine-focus sealed tube'
_diffrn_radiation_type MoK\a
_diffrn_radiation_wavelength 0.71073
_diffrn_reflns_av_R_equivalents 0.0531
_diffrn_reflns_av_sigmaI/netI 0.0121
_diffrn_reflns_limit_h_max 22
_diffrn_reflns_limit_h_min -22
_diffrn_reflns_limit_k_max 22
_diffrn_reflns_limit_k_min -22
_diffrn_reflns_limit_l_max 22
_diffrn_reflns_limit_l_min -22
_diffrn_reflns_number 16396
_diffrn_reflns_theta_full 28.28
_diffrn_reflns_theta_max 28.28
_diffrn_reflns_theta_min 2.07
_exptl_absorpt_coefficient_mu 22.145
_exptl_absorpt_correction_T_max 0.257
_exptl_absorpt_correction_T_min 0.190
_exptl_absorpt_correction_type multi-scan
_exptl_absorpt_process_details
; 
SADABS (Sheldrick, 2003) 
;
_exptl_crystal_colour silver
_exptl_crystal_density_diffrn 5.715
_exptl_crystal_description irregular
_exptl_crystal_F_000 7214
_exptl_crystal_size_max 0.112
_exptl_crystal_size_mid 0.093
_exptl_crystal_size_min 0.084
_refine_diff_density_max 0.691
_refine_diff_density_min -0.665
_refine_diff_density_rms 0.132
_refine_ls_extinction_coef 0.000031(4)
_refine_ls_extinction_expression Fc^*^=kFc[1+0.001xFc^2^\l^3^/sin(2\q)]^-1/4^
_refine_ls_extinction_method SHELXL
_refine_ls_goodness_of_fit_ref 1.190
_refine_ls_matrix_type full
_refine_ls_number_parameters 25
_refine_ls_number_reflns 335
_refine_ls_number_restraints 0
_refine_ls_restrained_S_all 1.190
_refine_ls_R_factor_all 0.0194
_refine_ls_R_factor_gt 0.0157
_refine_ls_shift/su_max 0.004
_refine_ls_shift/su_mean 0.000
_refine_ls_structure_factor_coef Fsqd
_refine_ls_weighting_details 'calc w=1/[\s^2^(Fo^2^)+(0.0183P)^2^+63.4788P] where P=(Fo^2^+2Fc^2^)/3'
_refine_ls_weighting_scheme calc
_refine_ls_wR_factor_gt 0.0393
_refine_ls_wR_factor_ref 0.0403
_reflns_number_gt 307
_reflns_number_total 335
_reflns_threshold_expression >2sigma(I)
_cod_data_source_file ja3112934_si_002_05.cif
_cod_data_source_block V
_cod_original_sg_symbol_H-M 'F d -3 m'
_cod_database_code 4119283

loop_
_symmetry_equiv_pos_as_xyz
'x, y, z'
'-x+3/4, -y+1/4, z+1/2'
'-x+1/4, y+1/2, -z+3/4'
'x+1/2, -y+3/4, -z+1/4'
'z, x, y'
'z+1/2, -x+3/4, -y+1/4'
'-z+3/4, -x+1/4, y+1/2'
'-z+1/4, x+1/2, -y+3/4'
'y, z, x'
'-y+1/4, z+1/2, -x+3/4'
'y+1/2, -z+3/4, -x+1/4'
'-y+3/4, -z+1/4, x+1/2'
'y+3/4, x+1/4, -z+1/2'
'-y, -x, -z'
'y+1/4, -x+1/2, z+3/4'
'-y+1/2, x+3/4, z+1/4'
'x+3/4, z+1/4, -y+1/2'
'-x+1/2, z+3/4, y+1/4'
'-x, -z, -y'
'x+1/4, -z+1/2, y+3/4'
'z+3/4, y+1/4, -x+1/2'
'z+1/4, -y+1/2, x+3/4'
'-z+1/2, y+3/4, x+1/4'
'-z, -y, -x'
'x, y+1/2, z+1/2'
'-x+3/4, -y+3/4, z+1'
'-x+1/4, y+1, -z+5/4'
'x+1/2, -y+5/4, -z+3/4'
'z, x+1/2, y+1/2'
'z+1/2, -x+5/4, -y+3/4'
'-z+3/4, -x+3/4, y+1'
'-z+1/4, x+1, -y+5/4'
'y, z+1/2, x+1/2'
'-y+1/4, z+1, -x+5/4'
'y+1/2, -z+5/4, -x+3/4'
'-y+3/4, -z+3/4, x+1'
'y+3/4, x+3/4, -z+1'
'-y, -x+1/2, -z+1/2'
'y+1/4, -x+1, z+5/4'
'-y+1/2, x+5/4, z+3/4'
'x+3/4, z+3/4, -y+1'
'-x+1/2, z+5/4, y+3/4'
'-x, -z+1/2, -y+1/2'
'x+1/4, -z+1, y+5/4'
'z+3/4, y+3/4, -x+1'
'z+1/4, -y+1, x+5/4'
'-z+1/2, y+5/4, x+3/4'
'-z, -y+1/2, -x+1/2'
'x+1/2, y, z+1/2'
'-x+5/4, -y+1/4, z+1'
'-x+3/4, y+1/2, -z+5/4'
'x+1, -y+3/4, -z+3/4'
'z+1/2, x, y+1/2'
'z+1, -x+3/4, -y+3/4'
'-z+5/4, -x+1/4, y+1'
'-z+3/4, x+1/2, -y+5/4'
'y+1/2, z, x+1/2'
'-y+3/4, z+1/2, -x+5/4'
'y+1, -z+3/4, -x+3/4'
'-y+5/4, -z+1/4, x+1'
'y+5/4, x+1/4, -z+1'
'-y+1/2, -x, -z+1/2'
'y+3/4, -x+1/2, z+5/4'
'-y+1, x+3/4, z+3/4'
'x+5/4, z+1/4, -y+1'
'-x+1, z+3/4, y+3/4'
'-x+1/2, -z, -y+1/2'
'x+3/4, -z+1/2, y+5/4'
'z+5/4, y+1/4, -x+1'
'z+3/4, -y+1/2, x+5/4'
'-z+1, y+3/4, x+3/4'
'-z+1/2, -y, -x+1/2'
'x+1/2, y+1/2, z'
'-x+5/4, -y+3/4, z+1/2'
'-x+3/4, y+1, -z+3/4'
'x+1, -y+5/4, -z+1/4'
'z+1/2, x+1/2, y'
'z+1, -x+5/4, -y+1/4'
'-z+5/4, -x+3/4, y+1/2'
'-z+3/4, x+1, -y+3/4'
'y+1/2, z+1/2, x'
'-y+3/4, z+1, -x+3/4'
'y+1, -z+5/4, -x+1/4'
'-y+5/4, -z+3/4, x+1/2'
'y+5/4, x+3/4, -z+1/2'
'-y+1/2, -x+1/2, -z'
'y+3/4, -x+1, z+3/4'
'-y+1, x+5/4, z+1/4'
'x+5/4, z+3/4, -y+1/2'
'-x+1, z+5/4, y+1/4'
'-x+1/2, -z+1/2, -y'
'x+3/4, -z+1, y+3/4'
'z+5/4, y+3/4, -x+1/2'
'z+3/4, -y+1, x+3/4'
'-z+1, y+5/4, x+1/4'
'-z+1/2, -y+1/2, -x'
'-x, -y, -z'
'x-3/4, y-1/4, -z-1/2'
'x-1/4, -y-1/2, z-3/4'
'-x-1/2, y-3/4, z-1/4'
'-z, -x, -y'
'-z-1/2, x-3/4, y-1/4'
'z-3/4, x-1/4, -y-1/2'
'z-1/4, -x-1/2, y-3/4'
'-y, -z, -x'
'y-1/4, -z-1/2, x-3/4'
'-y-1/2, z-3/4, x-1/4'
'y-3/4, z-1/4, -x-1/2'
'-y-3/4, -x-1/4, z-1/2'
'y, x, z'
'-y-1/4, x-1/2, -z-3/4'
'y-1/2, -x-3/4, -z-1/4'
'-x-3/4, -z-1/4, y-1/2'
'x-1/2, -z-3/4, -y-1/4'
'x, z, y'
'-x-1/4, z-1/2, -y-3/4'
'-z-3/4, -y-1/4, x-1/2'
'-z-1/4, y-1/2, -x-3/4'
'z-1/2, -y-3/4, -x-1/4'
'z, y, x'
'-x, -y+1/2, -z+1/2'
'x-3/4, y+1/4, -z'
'x-1/4, -y, z-1/4'
'-x-1/2, y-1/4, z+1/4'
'-z, -x+1/2, -y+1/2'
'-z-1/2, x-1/4, y+1/4'
'z-3/4, x+1/4, -y'
'z-1/4, -x, y-1/4'
'-y, -z+1/2, -x+1/2'
'y-1/4, -z, x-1/4'
'-y-1/2, z-1/4, x+1/4'
'y-3/4, z+1/4, -x'
'-y-3/4, -x+1/4, z'
'y, x+1/2, z+1/2'
'-y-1/4, x, -z-1/4'
'y-1/2, -x-1/4, -z+1/4'
'-x-3/4, -z+1/4, y'
'x-1/2, -z-1/4, -y+1/4'
'x, z+1/2, y+1/2'
'-x-1/4, z, -y-1/4'
'-z-3/4, -y+1/4, x'
'-z-1/4, y, -x-1/4'
'z-1/2, -y-1/4, -x+1/4'
'z, y+1/2, x+1/2'
'-x+1/2, -y, -z+1/2'
'x-1/4, y-1/4, -z'
'x+1/4, -y-1/2, z-1/4'
'-x, y-3/4, z+1/4'
'-z+1/2, -x, -y+1/2'
'-z, x-3/4, y+1/4'
'z-1/4, x-1/4, -y'
'z+1/4, -x-1/2, y-1/4'
'-y+1/2, -z, -x+1/2'
'y+1/4, -z-1/2, x-1/4'
'-y, z-3/4, x+1/4'
'y-1/4, z-1/4, -x'
'-y-1/4, -x-1/4, z'
'y+1/2, x, z+1/2'
'-y+1/4, x-1/2, -z-1/4'
'y, -x-3/4, -z+1/4'
'-x-1/4, -z-1/4, y'
'x, -z-3/4, -y+1/4'
'x+1/2, z, y+1/2'
'-x+1/4, z-1/2, -y-1/4'
'-z-1/4, -y-1/4, x'
'-z+1/4, y-1/2, -x-1/4'
'z, -y-3/4, -x+1/4'
'z+1/2, y, x+1/2'
'-x+1/2, -y+1/2, -z'
'x-1/4, y+1/4, -z-1/2'
'x+1/4, -y, z-3/4'
'-x, y-1/4, z-1/4'
'-z+1/2, -x+1/2, -y'
'-z, x-1/4, y-1/4'
'z-1/4, x+1/4, -y-1/2'
'z+1/4, -x, y-3/4'
'-y+1/2, -z+1/2, -x'
'y+1/4, -z, x-3/4'
'-y, z-1/4, x-1/4'
'y-1/4, z+1/4, -x-1/2'
'-y-1/4, -x+1/4, z-1/2'
'y+1/2, x+1/2, z'
'-y+1/4, x, -z-3/4'
'y, -x-1/4, -z-1/4'
'-x-1/4, -z+1/4, y-1/2'
'x, -z-1/4, -y-1/4'
'x+1/2, z+1/2, y'
'-x+1/4, z, -y-3/4'
'-z-1/4, -y+1/4, x-1/2'
'-z+1/4, y, -x-3/4'
'z, -y-1/4, -x-1/4'
'z+1/2, y+1/2, x'

loop_
_atom_site_label
_atom_site_type_symbol
_atom_site_fract_x
_atom_site_fract_y
_atom_site_fract_z
_atom_site_U_iso_or_equiv
_atom_site_adp_type
_atom_site_occupancy
_atom_site_symmetry_multiplicity
_atom_site_calc_flag
_atom_site_refinement_flags
Rb2 Rb 0.3538(8) 0.3538(8) 0.3742(8) 0.043(7) Uani 0.07 2 d SP
Ba1 Ba 0.0000 0.0000 0.0000 0.0199(3) Uani 0.830(10) 12 d SP
Rb1 Rb 0.0000 0.0000 0.0000 0.0199(3) Uani 0.170(10) 12 d SP
Sn1 Sn 0.067847(16) 0.067847(16) 0.37300(2) 0.01453(15) Uani 0.68 2 d SP
Ga1 Ga 0.067847(16) 0.067847(16) 0.37300(2) 0.01453(15) Uani 0.32 2 d SP
Sn2 Sn 0.21841(2) 0.21841(2) 0.21841(2) 0.01388(17) Uani 0.91 6 d SP
Ga2 Ga 0.21841(2) 0.21841(2) 0.21841(2) 0.01388(17) Uani 0.09 6 d SP
Sn3 Sn 0.1250 0.1250 0.1250 0.0112(3) Uani 0.62 24 d SP
Ga3 Ga 0.1250 0.1250 0.1250 0.0112(3) Uani 0.38 24 d SP

loop_
_atom_site_aniso_label
_atom_site_aniso_U_11
_atom_site_aniso_U_22
_atom_site_aniso_U_33
_atom_site_aniso_U_23
_atom_site_aniso_U_13
_atom_site_aniso_U_12
Rb2 0.045(5) 0.045(5) 0.039(12) -0.002(5) -0.002(5) -0.002(4)
Ba1 0.0199(3) 0.0199(3) 0.0199(3) -0.00261(18) -0.00261(18) -0.00261(18)
Rb1 0.0199(3) 0.0199(3) 0.0199(3) -0.00261(18) -0.00261(18) -0.00261(18)
Sn1 0.01432(17) 0.01432(17) 0.0150(2) -0.00011(10) -0.00011(10) 0.00117(14)
Ga1 0.01432(17) 0.01432(17) 0.0150(2) -0.00011(10) -0.00011(10) 0.00117(14)
Sn2 0.01388(17) 0.01388(17) 0.01388(17) 0.00140(14) 0.00140(14) 0.00140(14)
Ga2 0.01388(17) 0.01388(17) 0.01388(17) 0.00140(14) 0.00140(14) 0.00140(14)
Sn3 0.0112(3) 0.0112(3) 0.0112(3) 0.000 0.000 0.000
Ga3 0.0112(3) 0.0112(3) 0.0112(3) 0.000 0.000 0.000

loop_
_atom_type_symbol
_atom_type_description
_atom_type_scat_dispersion_real
_atom_type_scat_dispersion_imag
_atom_type_scat_source
Ga Ga 0.2307 1.6083 'International Tables Vol C Tables 4.2.6.8 and 6.1.1.4'
Rb Rb -0.9393 2.9676 'International Tables Vol C Tables 4.2.6.8 and 6.1.1.4'
Sn Sn -0.6537 1.4246 'International Tables Vol C Tables 4.2.6.8 and 6.1.1.4'
Ba Ba -0.3244 2.2819 'International Tables Vol C Tables 4.2.6.8 and 6.1.1.4'

loop_
_geom_angle_atom_site_label_1
_geom_angle_atom_site_label_2
_geom_angle_atom_site_label_3
_geom_angle
_geom_angle_site_symmetry_1
_geom_angle_site_symmetry_3
Rb2 Rb2 Rb2 60.005(14) 9 5
Rb2 Rb2 Rb2 89.997(10) 9 59_455
Rb2 Rb2 Rb2 120.00(4) 5 59_455
Rb2 Rb2 Rb2 120.00(4) 9 80_545
Rb2 Rb2 Rb2 89.997(12) 5 80_545
Rb2 Rb2 Rb2 59.993(15) 59_455 80_545
Rb2 Rb2 Rb2 91.5(16) 9 75_545
Rb2 Rb2 Rb2 47(2) 5 75_545
Rb2 Rb2 Rb2 88.5(16) 59_455 75_545
Rb2 Rb2 Rb2 43(2) 80_545 75_545
Rb2 Rb2 Rb2 47(2) 9 52_455
Rb2 Rb2 Rb2 91.5(16) 5 52_455
Rb2 Rb2 Rb2 43(2) 59_455 52_455
Rb2 Rb2 Rb2 88.5(16) 80_545 52_455
Rb2 Rb2 Rb2 89.92(18) 75_545 52_455
Rb2 Rb2 Rb2 54.745(18) 9 36_554
Rb2 Rb2 Rb2 31.2(13) 5 36_554
Rb2 Rb2 Rb2 88.8(13) 59_455 36_554
Rb2 Rb2 Rb2 72.6(6) 80_545 36_554
Rb2 Rb2 Rb2 36.7(15) 75_545 36_554
Rb2 Rb2 Rb2 65.89(2) 52_455 36_554
Rb2 Rb2 Rb2 31.2(13) 9 31_554
Rb2 Rb2 Rb2 54.745(18) 5 31_554
Rb2 Rb2 Rb2 72.6(6) 59_455 31_554
Rb2 Rb2 Rb2 88.8(13) 80_545 31_554
Rb2 Rb2 Rb2 65.89(2) 75_545 31_554
Rb2 Rb2 Rb2 36.7(15) 52_455 31_554
Rb2 Rb2 Rb2 32.3(13) 36_554 31_554
Rb2 Rb2 Rb2 73.9(7) 9 54_455
Rb2 Rb2 Rb2 91.2(13) 5 54_455
Rb2 Rb2 Rb2 28.8(13) 59_455 54_455
Rb2 Rb2 Rb2 54.741(19) 80_545 54_455
Rb2 Rb2 Rb2 65.89(3) 75_545 54_455
Rb2 Rb2 Rb2 33.8(16) 52_455 54_455
Rb2 Rb2 Rb2 59.998(5) 36_554 54_455
Rb2 Rb2 Rb2 48.21(4) 31_554 54_455
Rb2 Rb2 Rb2 91.2(13) 9 82_545
Rb2 Rb2 Rb2 73.9(7) 5 82_545
Rb2 Rb2 Rb2 54.74(2) 59_455 82_545
Rb2 Rb2 Rb2 28.8(13) 80_545 82_545
Rb2 Rb2 Rb2 33.8(16) 75_545 82_545
Rb2 Rb2 Rb2 65.89(3) 52_455 82_545
Rb2 Rb2 Rb2 48.21(4) 36_554 82_545
Rb2 Rb2 Rb2 59.998(6) 31_554 82_545
Rb2 Rb2 Rb2 34.8(13) 54_455 82_545
Rb2 Rb2 Rb2 59.998(10) 9 26_554
Rb2 Rb2 Rb2 59.998(9) 5 26_554
Rb2 Rb2 Rb2 59.998(7) 59_455 26_554
Rb2 Rb2 Rb2 59.998(5) 80_545 26_554
Rb2 Rb2 Rb2 45.04(8) 75_545 26_554
Rb2 Rb2 Rb2 45.04(8) 52_455 26_554
Rb2 Rb2 Rb2 28.8(13) 36_554 26_554
Rb2 Rb2 Rb2 28.8(13) 31_554 26_554
Rb2 Rb2 Rb2 31.2(13) 54_455 26_554
Rb2 Rb2 Rb2 31.2(13) 82_545 26_554
Rb2 Rb2 Ga1 148.05(18) 9 108_656
Rb2 Rb2 Ga1 106.01(17) 5 108_656
Rb2 Rb2 Ga1 120.52(18) 59_455 108_656
Rb2 Rb2 Ga1 86.29(17) 80_545 108_656
Rb2 Rb2 Ga1 98.1(5) 75_545 108_656
Rb2 Rb2 Ga1 162(2) 52_455 108_656
Rb2 Rb2 Ga1 128.5(9) 36_554 108_656
Rb2 Rb2 Ga1 160.2(2) 31_554 108_656
Rb2 Rb2 Ga1 137.7(7) 54_455 108_656
Rb2 Rb2 Ga1 113.4(13) 82_545 108_656
Rb2 Rb2 Ga1 141.59(15) 26_554 108_656
Ga3 Ba1 Sn3 180.0 97 .
Ga3 Ba1 Sn3 0.0 97 97
Sn3 Ba1 Sn3 180.0 . 97
Ga3 Ba1 Ga2 43.174(8) 97 172
Sn3 Ba1 Ga2 136.826(8) . 172
Sn3 Ba1 Ga2 43.174(8) 97 172
Ga3 Ba1 Ga2 136.826(8) 97 76_445
Sn3 Ba1 Ga2 43.174(8) . 76_445
Sn3 Ba1 Ga2 136.826(8) 97 76_445
Ga2 Ba1 Ga2 180.00(2) 172 76_445
Ga3 Ba1 Sn2 43.174(8) 97 172
Sn3 Ba1 Sn2 136.826(8) . 172
Sn3 Ba1 Sn2 43.174(8) 97 172
Ga2 Ba1 Sn2 0.000(19) 172 172
Ga2 Ba1 Sn2 180.000(11) 76_445 172
Ga3 Ba1 Sn2 136.826(8) 97 76_445
Sn3 Ba1 Sn2 43.174(8) . 76_445
Sn3 Ba1 Sn2 136.826(8) 97 76_445
Ga2 Ba1 Sn2 180.00(2) 172 76_445
Ga2 Ba1 Sn2 0.000(8) 76_445 76_445
Sn2 Ba1 Sn2 180.00(2) 172 76_445
Ga3 Ba1 Ga2 43.174(8) 97 123
Sn3 Ba1 Ga2 136.826(9) . 123
Sn3 Ba1 Ga2 43.174(8) 97 123
Ga2 Ba1 Ga2 72.676(13) 172 123
Ga2 Ba1 Ga2 107.324(13) 76_445 123
Sn2 Ba1 Ga2 72.676(13) 172 123
Sn2 Ba1 Ga2 107.324(13) 76_445 123
Ga3 Ba1 Ga2 136.826(9) 97 27_544
Sn3 Ba1 Ga2 43.174(8) . 27_544
Sn3 Ba1 Ga2 136.826(9) 97 27_544
Ga2 Ba1 Ga2 107.324(13) 172 27_544
Ga2 Ba1 Ga2 72.676(13) 76_445 27_544
Sn2 Ba1 Ga2 107.324(13) 172 27_544
Sn2 Ba1 Ga2 72.676(13) 76_445 27_544
Ga2 Ba1 Ga2 180.000(11) 123 27_544
Ga3 Ba1 Ga2 43.174(8) 97 146
Sn3 Ba1 Ga2 136.826(8) . 146
Sn3 Ba1 Ga2 43.174(8) 97 146
Ga2 Ba1 Ga2 72.676(13) 172 146
Ga2 Ba1 Ga2 107.324(13) 76_445 146
Sn2 Ba1 Ga2 72.676(13) 172 146
Sn2 Ba1 Ga2 107.324(13) 76_445 146
Ga2 Ba1 Ga2 72.676(13) 123 146
Ga2 Ba1 Ga2 107.324(13) 27_544 146
Ga3 Ba1 Ga2 136.826(8) 97 50_454
Sn3 Ba1 Ga2 43.174(8) . 50_454
Sn3 Ba1 Ga2 136.826(8) 97 50_454
Ga2 Ba1 Ga2 107.324(13) 172 50_454
Ga2 Ba1 Ga2 72.676(13) 76_445 50_454
Sn2 Ba1 Ga2 107.324(13) 172 50_454
Sn2 Ba1 Ga2 72.676(13) 76_445 50_454
Ga2 Ba1 Ga2 107.324(13) 123 50_454
Ga2 Ba1 Ga2 72.676(13) 27_544 50_454
Ga2 Ba1 Ga2 180.0 146 50_454
Ga1 Sn1 Ga1 119.609(4) 129 149
Ga1 Sn1 Sn1 0.000(6) 129 129
Ga1 Sn1 Sn1 119.609(4) 149 129
Ga1 Sn1 Sn1 119.609(4) 129 149
Ga1 Sn1 Sn1 0.000(6) 149 149
Sn1 Sn1 Sn1 119.609(4) 129 149
Ga1 Sn1 Ga1 109.846(14) 129 50_454
Ga1 Sn1 Ga1 109.846(14) 149 50_454
Sn1 Sn1 Ga1 109.846(14) 129 50_454
Sn1 Sn1 Ga1 109.846(14) 149 50_454
Ga1 Sn1 Sn1 109.846(14) 129 50_454
Ga1 Sn1 Sn1 109.846(14) 149 50_454
Sn1 Sn1 Sn1 109.846(14) 129 50_454
Sn1 Sn1 Sn1 109.846(14) 149 50_454
Ga1 Sn1 Sn1 0.00(2) 50_454 50_454
Ga1 Sn1 Ga2 104.202(18) 129 50_454
Ga1 Sn1 Ga2 104.202(18) 149 50_454
Sn1 Sn1 Ga2 104.202(18) 129 50_454
Sn1 Sn1 Ga2 104.202(18) 149 50_454
Ga1 Sn1 Ga2 108.348(15) 50_454 50_454
Sn1 Sn1 Ga2 108.348(15) 50_454 50_454
Ga1 Sn1 Sn2 104.202(18) 129 50_454
Ga1 Sn1 Sn2 104.202(18) 149 50_454
Sn1 Sn1 Sn2 104.202(18) 129 50_454
Sn1 Sn1 Sn2 104.202(18) 149 50_454
Ga1 Sn1 Sn2 108.348(15) 50_454 50_454
Sn1 Sn1 Sn2 108.348(15) 50_454 50_454
Ga2 Sn1 Sn2 0.00(3) 50_454 50_454
Ga1 Sn1 Ba1 69.725(4) 129 76_445
Ga1 Sn1 Ba1 169.098(10) 149 76_445
Sn1 Sn1 Ba1 69.725(4) 129 76_445
Sn1 Sn1 Ba1 169.098(10) 149 76_445
Ga1 Sn1 Ba1 69.428(6) 50_454 76_445
Sn1 Sn1 Ba1 69.428(6) 50_454 76_445
Ga2 Sn1 Ba1 66.615(9) 50_454 76_445
Sn2 Sn1 Ba1 66.615(9) 50_454 76_445
Ga1 Sn1 Rb1 69.725(4) 129 76_445
Ga1 Sn1 Rb1 169.098(10) 149 76_445
Sn1 Sn1 Rb1 69.725(4) 129 76_445
Sn1 Sn1 Rb1 169.098(10) 149 76_445
Ga1 Sn1 Rb1 69.428(6) 50_454 76_445
Sn1 Sn1 Rb1 69.428(6) 50_454 76_445
Ga2 Sn1 Rb1 66.615(9) 50_454 76_445
Sn2 Sn1 Rb1 66.615(9) 50_454 76_445
Ba1 Sn1 Rb1 0.0 76_445 76_445
Ga1 Sn1 Ba1 169.098(10) 129 27_544
Ga1 Sn1 Ba1 69.725(4) 149 27_544
Sn1 Sn1 Ba1 169.098(10) 129 27_544
Sn1 Sn1 Ba1 69.725(4) 149 27_544
Ga1 Sn1 Ba1 69.428(6) 50_454 27_544
Sn1 Sn1 Ba1 69.428(6) 50_454 27_544
Ga2 Sn1 Ba1 66.615(9) 50_454 27_544
Sn2 Sn1 Ba1 66.615(9) 50_454 27_544
Ba1 Sn1 Ba1 100.441(9) 76_445 27_544
Rb1 Sn1 Ba1 100.441(9) 76_445 27_544
Ga1 Sn1 Rb1 169.098(10) 129 27_544
Ga1 Sn1 Rb1 69.725(4) 149 27_544
Sn1 Sn1 Rb1 169.098(10) 129 27_544
Sn1 Sn1 Rb1 69.725(4) 149 27_544
Ga1 Sn1 Rb1 69.428(6) 50_454 27_544
Sn1 Sn1 Rb1 69.428(6) 50_454 27_544
Ga2 Sn1 Rb1 66.615(9) 50_454 27_544
Sn2 Sn1 Rb1 66.615(9) 50_454 27_544
Ba1 Sn1 Rb1 100.441(9) 76_445 27_544
Rb1 Sn1 Rb1 100.441(9) 76_445 27_544
Ba1 Sn1 Rb1 0.0 27_544 27_544
Sn3 Sn2 Ga1 106.914(15) . 34_544
Sn3 Sn2 Ga1 106.914(15) . 78_445
Ga1 Sn2 Ga1 111.903(13) 34_544 78_445
Sn3 Sn2 Ga1 106.914(15) . 50_454
Ga1 Sn2 Ga1 111.903(13) 34_544 50_454
Ga1 Sn2 Ga1 111.903(13) 78_445 50_454
Sn3 Sn2 Sn1 106.914(15) . 34_544
Ga1 Sn2 Sn1 0.00(2) 34_544 34_544
Ga1 Sn2 Sn1 111.903(13) 78_445 34_544
Ga1 Sn2 Sn1 111.903(13) 50_454 34_544
Sn3 Sn2 Sn1 106.914(15) . 78_445
Ga1 Sn2 Sn1 111.903(13) 34_544 78_445
Ga1 Sn2 Sn1 0.00(2) 78_445 78_445
Ga1 Sn2 Sn1 111.903(13) 50_454 78_445
Sn1 Sn2 Sn1 111.903(13) 34_544 78_445
Sn3 Sn2 Sn1 106.914(15) . 50_454
Ga1 Sn2 Sn1 111.903(13) 34_544 50_454
Ga1 Sn2 Sn1 111.903(13) 78_445 50_454
Ga1 Sn2 Sn1 0.00(2) 50_454 50_454
Sn1 Sn2 Sn1 111.903(13) 34_544 50_454
Sn1 Sn2 Sn1 111.903(13) 78_445 50_454
Sn3 Sn2 Ba1 66.296(8) . 50_454
Ga1 Sn2 Ba1 71.273(5) 34_544 50_454
Ga1 Sn2 Ba1 71.273(5) 78_445 50_454
Ga1 Sn2 Ba1 173.21(2) 50_454 50_454
Sn1 Sn2 Ba1 71.273(5) 34_544 50_454
Sn1 Sn2 Ba1 71.273(5) 78_445 50_454
Sn1 Sn2 Ba1 173.21(2) 50_454 50_454
Sn3 Sn2 Rb1 66.296(8) . 50_454
Ga1 Sn2 Rb1 71.273(5) 34_544 50_454
Ga1 Sn2 Rb1 71.273(5) 78_445 50_454
Ga1 Sn2 Rb1 173.21(2) 50_454 50_454
Sn1 Sn2 Rb1 71.273(5) 34_544 50_454
Sn1 Sn2 Rb1 71.273(5) 78_445 50_454
Sn1 Sn2 Rb1 173.21(2) 50_454 50_454
Ba1 Sn2 Rb1 0.0 50_454 50_454
Sn3 Sn2 Rb1 66.296(8) . 27_544
Ga1 Sn2 Rb1 173.21(2) 34_544 27_544
Ga1 Sn2 Rb1 71.273(5) 78_445 27_544
Ga1 Sn2 Rb1 71.273(5) 50_454 27_544
Sn1 Sn2 Rb1 173.21(2) 34_544 27_544
Sn1 Sn2 Rb1 71.273(5) 78_445 27_544
Sn1 Sn2 Rb1 71.273(5) 50_454 27_544
Ba1 Sn2 Rb1 104.927(10) 50_454 27_544
Rb1 Sn2 Rb1 104.927(10) 50_454 27_544
Sn3 Sn2 Rb1 66.296(8) . 76_445
Ga1 Sn2 Rb1 71.273(5) 34_544 76_445
Ga1 Sn2 Rb1 173.21(2) 78_445 76_445
Ga1 Sn2 Rb1 71.273(5) 50_454 76_445
Sn1 Sn2 Rb1 71.273(5) 34_544 76_445
Sn1 Sn2 Rb1 173.21(2) 78_445 76_445
Sn1 Sn2 Rb1 71.273(5) 50_454 76_445
Ba1 Sn2 Rb1 104.927(10) 50_454 76_445
Rb1 Sn2 Rb1 104.927(10) 50_454 76_445
Rb1 Sn2 Rb1 104.927(10) 27_544 76_445
Ga2 Sn3 Ga2 109.5 76_445 27_544
Ga2 Sn3 Ga2 109.5 76_445 50_454
Ga2 Sn3 Ga2 109.5 27_544 50_454
Ga2 Sn3 Sn2 0.00(4) 76_445 76_445
Ga2 Sn3 Sn2 109.5 27_544 76_445
Ga2 Sn3 Sn2 109.5 50_454 76_445
Ga2 Sn3 Sn2 109.5 76_445 27_544
Ga2 Sn3 Sn2 0.00(4) 27_544 27_544
Ga2 Sn3 Sn2 109.5 50_454 27_544
Sn2 Sn3 Sn2 109.5 76_445 27_544
Ga2 Sn3 Sn2 109.5 76_445 50_454
Ga2 Sn3 Sn2 109.5 27_544 50_454
Ga2 Sn3 Sn2 0.00(2) 50_454 50_454
Sn2 Sn3 Sn2 109.5 76_445 50_454
Sn2 Sn3 Sn2 109.5 27_544 50_454
Ga2 Sn3 Sn2 109.471(1) 76_445 .
Ga2 Sn3 Sn2 109.5 27_544 .
Ga2 Sn3 Sn2 109.5 50_454 .
Sn2 Sn3 Sn2 109.471(1) 76_445 .
Sn2 Sn3 Sn2 109.5 27_544 .
Sn2 Sn3 Sn2 109.5 50_454 .
Ga2 Sn3 Ba1 70.5 76_445 .
Ga2 Sn3 Ba1 70.5 27_544 .
Ga2 Sn3 Ba1 70.5 50_454 .
Sn2 Sn3 Ba1 70.5 76_445 .
Sn2 Sn3 Ba1 70.5 27_544 .
Sn2 Sn3 Ba1 70.5 50_454 .
Sn2 Sn3 Ba1 180.000(6) . .
Ga2 Sn3 Rb1 70.5 76_445 27_544
Ga2 Sn3 Rb1 180.000(18) 27_544 27_544
Ga2 Sn3 Rb1 70.5 50_454 27_544
Sn2 Sn3 Rb1 70.5 76_445 27_544
Sn2 Sn3 Rb1 180.000(18) 27_544 27_544
Sn2 Sn3 Rb1 70.5 50_454 27_544
Sn2 Sn3 Rb1 70.5 . 27_544
Ba1 Sn3 Rb1 109.5 . 27_544
Ga2 Sn3 Ba1 70.5 76_445 27_544
Ga2 Sn3 Ba1 180.000(18) 27_544 27_544
Ga2 Sn3 Ba1 70.5 50_454 27_544
Sn2 Sn3 Ba1 70.5 76_445 27_544
Sn2 Sn3 Ba1 180.000(18) 27_544 27_544
Sn2 Sn3 Ba1 70.5 50_454 27_544
Sn2 Sn3 Ba1 70.5 . 27_544
Ba1 Sn3 Ba1 109.5 . 27_544
Rb1 Sn3 Ba1 0.0 27_544 27_544

loop_
_geom_bond_atom_site_label_1
_geom_bond_atom_site_label_2
_geom_bond_distance
_geom_bond_site_symmetry_2
Rb2 Rb2 0.49(3) 9
Rb2 Rb2 0.49(3) 5
Rb2 Rb2 0.53(2) 59_455
Rb2 Rb2 0.53(2) 80_545
Rb2 Rb2 0.72(3) 75_545
Rb2 Rb2 0.72(3) 52_455
Rb2 Rb2 0.89(3) 36_554
Rb2 Rb2 0.89(3) 31_554
Rb2 Rb2 0.89(3) 54_455
Rb2 Rb2 0.89(3) 82_545
Rb2 Rb2 1.02(4) 26_554
Rb2 Ga1 4.099(16) 108_656
Ba1 Ga3 3.68855(10) 97
Ba1 Sn3 3.68855(10) .
Ba1 Sn3 3.68855(10) 97
Ba1 Ga2 3.7980(3) 172
Ba1 Ga2 3.7980(3) 76_445
Ba1 Sn2 3.7980(3) 172
Ba1 Sn2 3.7980(3) 76_445
Ba1 Ga2 3.7980(3) 123
Ba1 Ga2 3.7980(3) 27_544
Ba1 Ga2 3.7980(3) 146
Ba1 Ga2 3.7980(3) 50_454
Sn1 Ga1 2.7159(4) 129
Sn1 Ga1 2.7159(4) 149
Sn1 Sn1 2.7159(4) 129
Sn1 Sn1 2.7159(4) 149
Sn1 Ga1 2.7540(8) 50_454
Sn1 Sn1 2.7540(8) 50_454
Sn1 Ga2 2.7748(4) 50_454
Sn1 Sn2 2.7748(4) 50_454
Sn1 Ba1 3.9188(3) 76_445
Sn1 Rb1 3.9188(3) 76_445
Sn1 Ba1 3.9188(3) 27_544
Sn1 Rb1 3.9188(3) 27_544
Sn2 Sn3 2.7563(6) .
Sn2 Ga1 2.7747(4) 34_544
Sn2 Ga1 2.7747(4) 78_445
Sn2 Ga1 2.7747(4) 50_454
Sn2 Sn1 2.7747(4) 34_544
Sn2 Sn1 2.7747(4) 78_445
Sn2 Sn1 2.7747(4) 50_454
Sn2 Ba1 3.7980(3) 50_454
Sn2 Rb1 3.7980(3) 50_454
Sn2 Rb1 3.7980(3) 27_544
Sn2 Rb1 3.7980(3) 76_445
Sn3 Ga2 2.7563(6) 76_445
Sn3 Ga2 2.7563(6) 27_544
Sn3 Ga2 2.7563(6) 50_454
Sn3 Sn2 2.7563(6) 76_445
Sn3 Sn2 2.7563(6) 27_544
Sn3 Sn2 2.7563(6) 50_454
Sn3 Rb1 3.68855(11) 27_544
Sn3 Ba1 3.68855(11) 27_544
